data_4350540
loop_
_publ_author_name
'Abrahamsson, Maria'
'Hammarstr\"om, Leif'
'Tocher, Derek A.'
'Nag, Samik'
'Datta, Dipankar'

_publ_section_title
;
 Modulation of the lowest metal-to-ligand charge-transfer state in
 [Ru(bpy)2(N-N)]2+ systems by changing the N-N from hydrazone to azine:
 photophysical consequences.
;
_journal_issue 23
_journal_name_full 'Inorganic chemistry'
_journal_page_first 9580
_journal_page_last 9586
_journal_paper_doi 10.1021/ic061116k
_journal_volume 45
_journal_year 2006
_chemical_formula_sum 'C24 H26 Cl2 N8 O8 Ru'
_chemical_formula_weight 726.50
_space_group_IT_number 15
_space_group_name_Hall '-C 2yc'
_space_group_name_H-M_alt 'C 1 2/c 1'
_symmetry_cell_setting monoclinic
_symmetry_space_group_name_H-M 'C 1 2/c 1'
_atom_sites_solution_hydrogens geom
_atom_sites_solution_primary direct
_atom_sites_solution_secondary difmap
_audit_creation_method SHELXL-97
_cell_angle_alpha 90.00
_cell_angle_beta 102.6750(10)
_cell_angle_gamma 90.00
_cell_formula_units_Z 12
_cell_length_a 52.613(3)
_cell_length_b 10.3927(7)
_cell_length_c 15.8084(10)
_cell_measurement_temperature 150(2)
_cell_volume 8433.2(9)
_computing_cell_refinement 'Bruker SAINT'
_computing_data_collection 'Bruker SMART'
_computing_data_reduction 'Bruker SAINT'
_computing_structure_refinement 'SHELXL-97 (Sheldrick, 1997)'
_computing_structure_solution 'SHELXS-97 (Sheldrick, 1990)'
_diffrn_ambient_temperature 150(2)
_diffrn_measured_fraction_theta_full 0.997
_diffrn_measured_fraction_theta_max 0.961
_diffrn_measurement_device_type 'Bruker SMART APEX CCD diffractometer'
_diffrn_measurement_method '\w rotation with narrow frames'
_diffrn_radiation_monochromator graphite
_diffrn_radiation_source 'fine-focus sealed tube'
_diffrn_radiation_type MoK\a
_diffrn_radiation_wavelength 0.71073
_diffrn_reflns_av_R_equivalents 0.0473
_diffrn_reflns_av_sigmaI/netI 0.0514
_diffrn_reflns_limit_h_max 68
_diffrn_reflns_limit_h_min -69
_diffrn_reflns_limit_k_max 13
_diffrn_reflns_limit_k_min -13
_diffrn_reflns_limit_l_max 20
_diffrn_reflns_limit_l_min -20
_diffrn_reflns_number 36062
_diffrn_reflns_theta_full 26.00
_diffrn_reflns_theta_max 28.29
_diffrn_reflns_theta_min 2.00
_exptl_absorpt_coefficient_mu 0.812
_exptl_absorpt_correction_T_max 0.9529
_exptl_absorpt_correction_T_min 0.7478
_exptl_absorpt_correction_type multi-scan
_exptl_crystal_colour red
_exptl_crystal_density_diffrn 1.717
_exptl_crystal_density_method 'not measured'
_exptl_crystal_description needle
_exptl_crystal_F_000 4416
_exptl_crystal_size_max 0.38
_exptl_crystal_size_mid 0.10
_exptl_crystal_size_min 0.06
_refine_diff_density_max 1.025
_refine_diff_density_min -0.838
_refine_diff_density_rms
;0.106 

#===END

data_2

_audit_creation_method            SHELXL-97
_chemical_name_systematic ? 
_chemica 

loop_
 _geom_bond_atom_site_label_1
 _geom_bond_atom_site_label_2
 _geom_bond_distance
 _geom_bond_site_symmetry_2
 _geom_bond_publ_flag
Ru1 N7 2.030(3) . ?
Ru1 N5 2.039(3) . ?
Ru1 N1 2.047(3) . ?
Ru1 N4 2.053(3) . ?
Ru1 N3 2.062(3) . ?
Ru1 N2 2.066(3) . ?
N1 C5 1.353(4) . ?
N1 C1 1.351(4) . ?
N2 C6 1.350(4) . ?
N2 C10 1.354(4) . ?
N3 C11 1.344(4) . ?
N3 C15 1.352(4) . ?
N4 C20 1.348(4) . ?
N4 C16 1.354(4) . ?
N5 C24 1.288(4) . ?
N5 N6 1.407(4) . ?
N6 C21 1.273(4) . ?
N7 C26 1.291(4) . ?
N7 N8 1.405(4) . ?
N8 C28 1.276(5) . ?
C1 C2 1.377(5) . ?
C2 C3 1.393(5) . ?
C3 C4 1.369(5) . ?
C4 C5 1.374(5) . ?
C5 C6 1.469(5) . ?
C6 C7 1.388(5) . ?
C7 C8 1.391(6) . ?
C8 C9 1.375(6) . ?
C9 C10 1.372(5) . ?
C11 C12 1.385(5) . ?
C12 C13 1.379(5) . ?
C13 C14 1.385(5) . ?
C14 C15 1.386(5) . ?
C15 C16 1.474(5) . ?
C16 C17 1.386(5) . ?
C17 C18 1.386(5) . ?
C18 C19 1.374(5) . ?
C19 C20 1.387(5) . ?
C21 C23 1.492(5) . ?
C21 C22 1.504(5) . ?
C24 C26 1.471(5) . ?
C24 C25 1.491(5) . ?
C26 C27 1.486(5) . ?
C28 C30 1.494(5) . ?
C28 C29 1.494(5) . ?
B1 F3 1.320(6) . ?
B1 F4 1.358(5) . ?
B1 F2 1.363(6) . ?
B1 F1 1.382(6) . ?
B2 F6 1.357(6) . ?
B2 F7 1.361(6) . ?
B2 F5 1.387(6) . ?
B2 F8 1.401(7) . ?

loop_
 _geom_angle_atom_site_label_1
 _geom_angle_atom_site_label_2
 _geom_angle_atom_site_label_3
 _geom_angle
 _geom_angle_site_symmetry_1
 _geom_angle_site_symmetry_3
 _geom_angle_publ_flag
N7 Ru1 N5 75.59(12) . . ?
N7 Ru1 N1 88.35(11) . . ?
N5 Ru1 N1 96.44(11) . . ?
N7 Ru1 N4 96.64(11) . . ?
N5 Ru1 N4 88.32(11) . . ?
N1 Ru1 N4 173.84(11) . . ?
N7 Ru1 N3 169.95(11) . . ?
N5 Ru1 N3 95.37(11) . . ?
N1 Ru1 N3 97.16(11) . . ?
N4 Ru1 N3 78.45(11) . . ?
N7 Ru1 N2 94.50(11) . . ?
N5 Ru1 N2 169.01(11) . . ?
N1 Ru1 N2 78.27(11) . . ?
N4 Ru1 N2 97.69(11) . . ?
N3 Ru1 N2 94.85(11) . . ?
C5 N1 C1 118.6(3) . . ?
C5 N1 Ru1 116.8(2) . . ?
C1 N1 Ru1 124.5(2) . . ?
C6 N2 C10 118.6(3) . . ?
C6 N2 Ru1 115.4(2) . . ?
C10 N2 Ru1 125.3(2) . . ?
C11 N3 C15 118.3(3) . . ?
C11 N3 Ru1 125.9(2) . . ?
C15 N3 Ru1 115.2(2) . . ?
C20 N4 C16 119.2(3) . . ?
C20 N4 Ru1 125.0(2) . . ?
C16 N4 Ru1 115.8(2) . . ?
C24 N5 N6 120.1(3) . . ?
C24 N5 Ru1 118.7(2) . . ?
N6 N5 Ru1 120.5(2) . . ?
C21 N6 N5 117.4(3) . . ?
C26 N7 N8 122.1(3) . . ?
C26 N7 Ru1 118.9(2) . . ?
N8 N7 Ru1 118.5(2) . . ?
C28 N8 N7 117.9(3) . . ?
N1 C1 C2 121.8(3) . . ?
C1 C2 C3 119.2(3) . . ?
C4 C3 C2 118.7(3) . . ?
C3 C4 C5 120.0(4) . . ?
N1 C5 C4 121.7(3) . . ?
N1 C5 C6 114.0(3) . . ?
C4 C5 C6 124.3(3) . . ?
N2 C6 C7 121.5(3) . . ?
N2 C6 C5 115.2(3) . . ?
C7 C6 C5 123.1(3) . . ?
C6 C7 C8 119.4(4) . . ?
C9 C8 C7 118.5(3) . . ?
C10 C9 C8 120.0(4) . . ?
N2 C10 C9 122.0(3) . . ?
N3 C11 C12 122.3(3) . . ?
C13 C12 C11 119.5(3) . . ?
C12 C13 C14 118.5(3) . . ?
C13 C14 C15 119.5(3) . . ?
N3 C15 C14 121.8(3) . . ?
N3 C15 C16 114.5(3) . . ?
C14 C15 C16 123.7(3) . . ?
N4 C16 C17 121.1(3) . . ?
N4 C16 C15 114.6(3) . . ?
C17 C16 C15 124.2(3) . . ?
C18 C17 C16 119.3(3) . . ?
C19 C18 C17 119.6(3) . . ?
C18 C19 C20 118.9(3) . . ?
N4 C20 C19 122.0(3) . . ?
N6 C21 C23 117.1(3) . . ?
N6 C21 C22 126.7(3) . . ?
C23 C21 C22 116.2(3) . . ?
N5 C24 C26 113.3(3) . . ?
N5 C24 C25 125.7(3) . . ?
C26 C24 C25 121.0(3) . . ?
N7 C26 C24 113.4(3) . . ?
N7 C26 C27 125.2(3) . . ?
C24 C26 C27 121.4(3) . . ?
N8 C28 C30 126.9(3) . . ?
N8 C28 C29 116.5(4) . . ?
C30 C28 C29 116.5(3) . . ?
F3 B1 F4 112.8(4) . . ?
F3 B1 F2 107.6(5) . . ?
F4 B1 F2 108.2(5) . . ?
F3 B1 F1 113.1(5) . . ?
F4 B1 F1 110.7(4) . . ?
F2 B1 F1 103.8(4) . . ?
F6 B2 F7 111.0(5) . . ?
F6 B2 F5 109.9(4) . . ?
F7 B2 F5 109.7(4) . . ?
F6 B2 F8 108.9(4) . . ?
F7 B2 F8 109.2(4) . . ?
F5 B2 F8 108.1(4) . . ?

loop_
 _geom_torsion_atom_site_label_1
 _geom_torsion_atom_site_label_2
 _geom_torsion_atom_site_label_3
 _geom_torsion_atom_site_label_4
 _geom_torsion
 _geom_torsion_site_symmetry_1
 _geom_torsion_site_symmetry_2
 _geom_torsion_site_symmetry_3
 _geom_torsion_site_symmetry_4
 _geom_torsion_publ_flag
N7 Ru1 N1 C5 -92.1(2) . . . . ?
N5 Ru1 N1 C5 -167.4(2) . . . . ?
N4 Ru1 N1 C5 52.2(11) . . . . ?
N3 Ru1 N1 C5 96.4(2) . . . . ?
N2 Ru1 N1 C5 2.9(2) . . . . ?
N7 Ru1 N1 C1 83.1(3) . . . . ?
N5 Ru1 N1 C1 7.8(3) . . . . ?
N4 Ru1 N1 C1 -132.6(9) . . . . ?
N3 Ru1 N1 C1 -88.5(3) . . . . ?
N2 Ru1 N1 C1 178.0(3) . . . . ?
N7 Ru1 N2 C6 82.2(2) . . . . ?
N5 Ru1 N2 C6 56.9(7) . . . . ?
N1 Ru1 N2 C6 -5.1(2) . . . . ?
N4 Ru1 N2 C6 179.6(2) . . . . ?
N3 Ru1 N2 C6 -101.5(2) . . . . ?
N7 Ru1 N2 C10 -87.8(3) . . . . ?
N5 Ru1 N2 C10 -113.1(6) . . . . ?
N1 Ru1 N2 C10 -175.2(3) . . . . ?
N4 Ru1 N2 C10 9.6(3) . . . . ?
N3 Ru1 N2 C10 88.5(3) . . . . ?
N7 Ru1 N3 C11 -120.6(6) . . . . ?
N5 Ru1 N3 C11 -95.0(3) . . . . ?
N1 Ru1 N3 C11 2.2(3) . . . . ?
N4 Ru1 N3 C11 177.9(3) . . . . ?
N2 Ru1 N3 C11 81.0(3) . . . . ?
N7 Ru1 N3 C15 50.2(7) . . . . ?
N5 Ru1 N3 C15 75.9(2) . . . . ?
N1 Ru1 N3 C15 173.1(2) . . . . ?
N4 Ru1 N3 C15 -11.3(2) . . . . ?
N2 Ru1 N3 C15 -108.2(2) . . . . ?
N7 Ru1 N4 C20 13.0(3) . . . . ?
N5 Ru1 N4 C20 88.3(3) . . . . ?
N1 Ru1 N4 C20 -131.0(9) . . . . ?
N3 Ru1 N4 C20 -175.9(3) . . . . ?
N2 Ru1 N4 C20 -82.5(3) . . . . ?
N7 Ru1 N4 C16 -163.5(2) . . . . ?
N5 Ru1 N4 C16 -88.2(2) . . . . ?
N1 Ru1 N4 C16 52.5(11) . . . . ?
N3 Ru1 N4 C16 7.7(2) . . . . ?
N2 Ru1 N4 C16 101.1(2) . . . . ?
N7 Ru1 N5 C24 -1.9(2) . . . . ?
N1 Ru1 N5 C24 84.7(3) . . . . ?
N4 Ru1 N5 C24 -99.2(3) . . . . ?
N3 Ru1 N5 C24 -177.4(2) . . . . ?
N2 Ru1 N5 C24 24.2(7) . . . . ?
N7 Ru1 N5 N6 -172.7(2) . . . . ?
N1 Ru1 N5 N6 -86.1(2) . . . . ?
N4 Ru1 N5 N6 90.0(2) . . . . ?
N3 Ru1 N5 N6 11.7(2) . . . . ?
N2 Ru1 N5 N6 -146.6(5) . . . . ?
C24 N5 N6 C21 82.9(4) . . . . ?
Ru1 N5 N6 C21 -106.3(3) . . . . ?
N5 Ru1 N7 C26 -0.5(2) . . . . ?
N1 Ru1 N7 C26 -97.6(3) . . . . ?
N4 Ru1 N7 C26 86.0(3) . . . . ?
N3 Ru1 N7 C26 25.9(7) . . . . ?
N2 Ru1 N7 C26 -175.7(2) . . . . ?
N5 Ru1 N7 N8 -172.5(2) . . . . ?
N1 Ru1 N7 N8 90.4(2) . . . . ?
N4 Ru1 N7 N8 -86.0(2) . . . . ?
N3 Ru1 N7 N8 -146.1(5) . . . . ?
N2 Ru1 N7 N8 12.3(2) . . . . ?
C26 N7 N8 C28 82.4(4) . . . . ?
Ru1 N7 N8 C28 -105.9(3) . . . . ?
C5 N1 C1 C2 0.6(5) . . . . ?
Ru1 N1 C1 C2 -174.5(3) . . . . ?
N1 C1 C2 C3 -2.0(6) . . . . ?
C1 C2 C3 C4 1.2(6) . . . . ?
C2 C3 C4 C5 0.9(6) . . . . ?
C1 N1 C5 C4 1.6(5) . . . . ?
Ru1 N1 C5 C4 177.1(3) . . . . ?
C1 N1 C5 C6 -175.8(3) . . . . ?
Ru1 N1 C5 C6 -0.4(4) . . . . ?
C3 C4 C5 N1 -2.4(5) . . . . ?
C3 C4 C5 C6 174.8(3) . . . . ?
C10 N2 C6 C7 1.7(5) . . . . ?
Ru1 N2 C6 C7 -169.0(3) . . . . ?
C10 N2 C6 C5 177.2(3) . . . . ?
Ru1 N2 C6 C5 6.5(4) . . . . ?
N1 C5 C6 N2 -4.0(4) . . . . ?
C4 C5 C6 N2 178.6(3) . . . . ?
N1 C5 C6 C7 171.4(3) . . . . ?
C4 C5 C6 C7 -6.0(5) . . . . ?
N2 C6 C7 C8 -1.0(6) . . . . ?
C5 C6 C7 C8 -176.1(3) . . . . ?
C6 C7 C8 C9 0.7(6) . . . . ?
C7 C8 C9 C10 -1.2(6) . . . . ?
C6 N2 C10 C9 -2.2(5) . . . . ?
Ru1 N2 C10 C9 167.5(3) . . . . ?
C8 C9 C10 N2 2.0(6) . . . . ?
C15 N3 C11 C12 -3.4(5) . . . . ?
Ru1 N3 C11 C12 167.2(3) . . . . ?
N3 C11 C12 C13 -0.4(5) . . . . ?
C11 C12 C13 C14 2.3(5) . . . . ?
C12 C13 C14 C15 -0.5(5) . . . . ?
C11 N3 C15 C14 5.3(5) . . . . ?
Ru1 N3 C15 C14 -166.3(3) . . . . ?
C11 N3 C15 C16 -175.5(3) . . . . ?
Ru1 N3 C15 C16 13.0(3) . . . . ?
C13 C14 C15 N3 -3.4(5) . . . . ?
C13 C14 C15 C16 177.5(3) . . . . ?
C20 N4 C16 C17 0.2(5) . . . . ?
Ru1 N4 C16 C17 176.8(3) . . . . ?
C20 N4 C16 C15 -179.8(3) . . . . ?
Ru1 N4 C16 C15 -3.2(4) . . . . ?
N3 C15 C16 N4 -6.5(4) . . . . ?
C14 C15 C16 N4 172.7(3) . . . . ?
N3 C15 C16 C17 173.5(3) . . . . ?
C14 C15 C16 C17 -7.3(5) . . . . ?
N4 C16 C17 C18 0.7(5) . . . . ?
C15 C16 C17 C18 -179.2(3) . . . . ?
C16 C17 C18 C19 -1.4(6) . . . . ?
C17 C18 C19 C20 1.1(6) . . . . ?
C16 N4 C20 C19 -0.5(5) . . . . ?
Ru1 N4 C20 C19 -176.8(3) . . . . ?
C18 C19 C20 N4 -0.2(6) . . . . ?
N5 N6 C21 C23 177.4(3) . . . . ?
N5 N6 C21 C22 -3.6(5) . . . . ?
N6 N5 C24 C26 174.6(3) . . . . ?
Ru1 N5 C24 C26 3.7(4) . . . . ?
N6 N5 C24 C25 -6.0(5) . . . . ?
Ru1 N5 C24 C25 -176.9(3) . . . . ?
N8 N7 C26 C24 174.2(3) . . . . ?
Ru1 N7 C26 C24 2.5(4) . . . . ?
N8 N7 C26 C27 -6.6(5) . . . . ?
Ru1 N7 C26 C27 -178.3(3) . . . . ?
N5 C24 C26 N7 -4.0(4) . . . . ?
C25 C24 C26 N7 176.6(3) . . . . ?
N5 C24 C26 C27 176.8(3) . . . . ?
C25 C24 C26 C27 -2.6(5) . . . . ?
N7 N8 C28 C30 -6.9(5) . . . . ?
N7 N8 C28 C29 173.0(3) . . . . ?

_diffrn_measured_fraction_theta_max    0.961
_diffrn_reflns_theta_full              26.00
_diffrn_measured_fraction_theta_full   0.996
_refine_diff_density_max    2.664
_refine_diff_density_min   -0.910
_refine_diff_density_rms    0.131

;
_refine_ls_extinction_method none
_refine_ls_goodness_of_fit_ref 1.015
_refine_ls_hydrogen_treatment mixed
_refine_ls_matrix_type full
_refine_ls_number_parameters 582
_refine_ls_number_reflns 10073
_refine_ls_number_restraints 0
_refine_ls_restrained_S_all 1.015
_refine_ls_R_factor_all 0.0717
_refine_ls_R_factor_gt 0.0509
_refine_ls_shift/su_max 0.000
_refine_ls_shift/su_mean 0.000
_refine_ls_structure_factor_coef Fsqd
_refine_ls_weighting_details 'calc w=1/[\s^2^(Fo^2^)+(0.0524P)^2^+27.5724P] where P=(Fo^2^+2Fc^2^)/3'
_refine_ls_weighting_scheme calc
_refine_ls_wR_factor_gt 0.1101
_refine_ls_wR_factor_ref 0.1189
_reflns_number_gt 7849
_reflns_number_total 10073
_reflns_threshold_expression I>2\s(I)
_cod_data_source_file ic061116ksi20060620_100023.cif
_cod_data_source_block 1
_cod_original_sg_symbol_H-M C2/c
_cod_database_code 4350540

loop_
_symmetry_equiv_pos_as_xyz
'x, y, z'
'-x, y, -z+1/2'
'x+1/2, y+1/2, z'
'-x+1/2, y+1/2, -z+1/2'
'-x, -y, -z'
'x, -y, z-1/2'
'-x+1/2, -y+1/2, -z'
'x+1/2, -y+1/2, z-1/2'

loop_
_atom_site_label
_atom_site_type_symbol
_atom_site_fract_x
_atom_site_fract_y
_atom_site_fract_z
_atom_site_U_iso_or_equiv
_atom_site_adp_type
_atom_site_occupancy
_atom_site_symmetry_multiplicity
_atom_site_calc_flag
_atom_site_refinement_flags
Ru1 Ru 0.165681(5) 0.40230(3) 0.128095(18) 0.02076(8) Uani 1 1 d .
N1 N 0.19462(6) 0.4281(3) 0.23792(19) 0.0243(6) Uani 1 1 d .
N2 N 0.14999(6) 0.5502(3) 0.1890(2) 0.0259(7) Uani 1 1 d .
N3 N 0.17982(6) 0.5433(3) 0.05857(19) 0.0248(6) Uani 1 1 d .
N4 N 0.13673(6) 0.4099(3) 0.01755(19) 0.0228(6) Uani 1 1 d .
N5 N 0.13254(6) 0.2700(3) 0.2333(2) 0.0292(7) Uani 1 1 d .
H5AN H 0.1270 0.2039 0.2589 0.035 Uiso 1 1 calc R
H5BN H 0.1267 0.3478 0.2401 0.035 Uiso 1 1 calc R
N6 N 0.15053(6) 0.2516(3) 0.18228(18) 0.0234(6) Uani 1 1 d .
N7 N 0.18267(6) 0.2458(3) 0.08648(19) 0.0246(6) Uani 1 1 d .
N8 N 0.19845(6) 0.2569(3) 0.0275(2) 0.0325(7) Uani 1 1 d .
H8AN H 0.2050 0.1875 0.0085 0.039 Uiso 1 1 calc R
H8BN H 0.2020 0.3333 0.0090 0.039 Uiso 1 1 calc R
C1 C 0.21697(7) 0.3620(4) 0.2577(2) 0.0309(8) Uani 1 1 d .
H1A H 0.2190 0.2890 0.2237 0.037 Uiso 1 1 calc R
C2 C 0.23712(8) 0.3961(5) 0.3258(3) 0.0390(10) Uani 1 1 d .
H2A H 0.2529 0.3482 0.3378 0.047 Uiso 1 1 calc R
C3 C 0.23401(9) 0.5000(5) 0.3759(3) 0.0422(11) Uani 1 1 d .
H3A H 0.2476 0.5255 0.4229 0.051 Uiso 1 1 calc R
C4 C 0.21099(8) 0.5667(4) 0.3573(3) 0.0375(10) Uani 1 1 d .
H4A H 0.2085 0.6383 0.3921 0.045 Uiso 1 1 calc R
C5 C 0.19121(8) 0.5301(4) 0.2879(2) 0.0291(8) Uani 1 1 d .
C6 C 0.16584(7) 0.5942(4) 0.2634(2) 0.0273(8) Uani 1 1 d .
C7 C 0.15810(8) 0.6917(4) 0.3120(3) 0.0337(9) Uani 1 1 d .
H7A H 0.1694 0.7211 0.3637 0.040 Uiso 1 1 calc R
C8 C 0.13362(9) 0.7457(4) 0.2844(3) 0.0386(10) Uani 1 1 d .
H8A H 0.1278 0.8120 0.3171 0.046 Uiso 1 1 calc R
C9 C 0.11785(9) 0.7019(4) 0.2090(3) 0.0388(10) Uani 1 1 d .
H9A H 0.1011 0.7385 0.1888 0.047 Uiso 1 1 calc R
C10 C 0.12636(8) 0.6044(4) 0.1625(3) 0.0325(9) Uani 1 1 d .
H10A H 0.1152 0.5749 0.1104 0.039 Uiso 1 1 calc R
C11 C 0.20354(7) 0.5978(4) 0.0779(2) 0.0288(8) Uani 1 1 d .
H11A H 0.2157 0.5700 0.1283 0.035 Uiso 1 1 calc R
C12 C 0.21095(8) 0.6924(4) 0.0274(3) 0.0329(9) Uani 1 1 d .
H12A H 0.2281 0.7263 0.0417 0.040 Uiso 1 1 calc R
C13 C 0.19327(8) 0.7375(4) -0.0442(3) 0.0346(9) Uani 1 1 d .
H13A H 0.1979 0.8047 -0.0787 0.042 Uiso 1 1 calc R
C14 C 0.16887(8) 0.6831(4) -0.0645(3) 0.0321(9) Uani 1 1 d .
H14A H 0.1564 0.7127 -0.1135 0.039 Uiso 1 1 calc R
C15 C 0.16256(7) 0.5848(3) -0.0134(2) 0.0241(7) Uani 1 1 d .
C16 C 0.13799(7) 0.5123(3) -0.0349(2) 0.0245(7) Uani 1 1 d .
C17 C 0.11763(7) 0.5397(4) -0.1045(3) 0.0302(8) Uani 1 1 d .
H17A H 0.1183 0.6141 -0.1388 0.036 Uiso 1 1 calc R
C18 C 0.09640(8) 0.4589(4) -0.1238(3) 0.0362(9) Uani 1 1 d .
H18A H 0.0823 0.4768 -0.1712 0.043 Uiso 1 1 calc R
C19 C 0.09604(8) 0.3516(4) -0.0730(3) 0.0339(9) Uani 1 1 d .
H19A H 0.0819 0.2926 -0.0865 0.041 Uiso 1 1 calc R
C20 C 0.11613(7) 0.3302(4) -0.0030(2) 0.0288(8) Uani 1 1 d .
H20A H 0.1155 0.2567 0.0322 0.035 Uiso 1 1 calc R
C21 C 0.18821(9) 0.0099(4) 0.0900(3) 0.0364(9) Uani 1 1 d .
H21A H 0.1999 0.0271 0.0510 0.055 Uiso 1 1 calc R
H21B H 0.1739 -0.0457 0.0607 0.055 Uiso 1 1 calc R
H21C H 0.1979 -0.0330 0.1425 0.055 Uiso 1 1 calc R
C22 C 0.17738(7) 0.1335(4) 0.1142(2) 0.0251(8) Uani 1 1 d .
C23 C 0.15930(7) 0.1376(3) 0.1718(2) 0.0244(7) Uani 1 1 d .
C24 C 0.15109(8) 0.0180(4) 0.2110(3) 0.0350(9) Uani 1 1 d .
H24A H 0.1389 0.0402 0.2475 0.053 Uiso 1 1 calc R
H24B H 0.1664 -0.0244 0.2463 0.053 Uiso 1 1 calc R
H24C H 0.1425 -0.0404 0.1648 0.053 Uiso 1 1 calc R
Ru2 Ru 0.0000 -0.04400(4) 0.2500 0.02167(10) Uani 1 2 d S
N9 N 0.01868(5) 0.1011(3) 0.32882(18) 0.0224(6) Uani 1 1 d .
N10 N 0.03357(6) -0.0273(3) 0.2052(2) 0.0254(7) Uani 1 1 d .
N11 N 0.02707(7) -0.1815(4) 0.4123(2) 0.0393(8) Uani 1 1 d .
H1AN H 0.0311 -0.2495 0.4458 0.047 Uiso 1 1 calc R
H1CN H 0.0313 -0.1041 0.4333 0.047 Uiso 1 1 calc R
N12 N 0.01406(6) -0.1967(3) 0.3257(2) 0.0295(7) Uani 1 1 d .
C25 C 0.01048(8) 0.1600(4) 0.3943(2) 0.0310(8) Uani 1 1 d .
H25A H -0.0051 0.1310 0.4090 0.037 Uiso 1 1 calc R
C26 C 0.02395(8) 0.2607(4) 0.4403(2) 0.0342(9) Uani 1 1 d .
H26A H 0.0176 0.3008 0.4856 0.041 Uiso 1 1 calc R
C27 C 0.04678(8) 0.3027(4) 0.4199(3) 0.0365(9) Uani 1 1 d .
H27A H 0.0565 0.3705 0.4520 0.044 Uiso 1 1 calc R
C28 C 0.05519(8) 0.2454(4) 0.3530(3) 0.0323(9) Uani 1 1 d .
H28A H 0.0708 0.2737 0.3377 0.039 Uiso 1 1 calc R
C29 C 0.04073(7) 0.1457(3) 0.3078(2) 0.0260(8) Uani 1 1 d .
C30 C 0.04851(7) 0.0766(3) 0.2360(2) 0.0244(7) Uani 1 1 d .
C31 C 0.06915(8) 0.1124(4) 0.1997(3) 0.0329(9) Uani 1 1 d .
H31A H 0.0791 0.1868 0.2201 0.039 Uiso 1 1 calc R
C32 C 0.07524(8) 0.0395(4) 0.1336(3) 0.0374(10) Uani 1 1 d .
H32A H 0.0890 0.0646 0.1072 0.045 Uiso 1 1 calc R
C33 C 0.06112(8) -0.0691(4) 0.1070(3) 0.0376(10) Uani 1 1 d .
H33A H 0.0654 -0.1227 0.0636 0.045 Uiso 1 1 calc R
C34 C 0.04056(8) -0.0995(4) 0.1440(3) 0.0359(9) Uani 1 1 d .
H34A H 0.0309 -0.1754 0.1253 0.043 Uiso 1 1 calc R
C35 C 0.00775(7) -0.3107(4) 0.2939(3) 0.0325(9) Uani 1 1 d .
C36 C 0.01583(9) -0.4320(4) 0.3435(4) 0.0492(12) Uani 1 1 d .
H36A H 0.0090 -0.5063 0.3073 0.074 Uiso 1 1 calc R
H36B H 0.0089 -0.4326 0.3961 0.074 Uiso 1 1 calc R
H36C H 0.0349 -0.4366 0.3594 0.074 Uiso 1 1 calc R
Cl1 Cl 0.22675(2) 0.94337(9) 0.35726(6) 0.0341(2) Uani 1 1 d .
O1 O 0.20975(12) 0.9642(4) 0.4116(4) 0.123(2) Uani 1 1 d .
O2 O 0.23396(7) 1.0615(3) 0.3241(3) 0.0611(10) Uani 1 1 d .
O3 O 0.24909(8) 0.8759(4) 0.4020(3) 0.0786(13) Uani 1 1 d .
O4 O 0.21436(9) 0.8637(4) 0.2873(3) 0.0839(14) Uani 1 1 d .
Cl2 Cl 0.11022(2) 0.04323(10) 0.44245(6) 0.0355(2) Uani 1 1 d .
O5 O 0.08597(6) -0.0265(3) 0.4266(2) 0.0519(8) Uani 1 1 d .
O6 O 0.11319(7) 0.1057(4) 0.3659(2) 0.0646(11) Uani 1 1 d .
O7 O 0.13119(8) -0.0425(4) 0.4701(4) 0.0986(17) Uani 1 1 d .
O8 O 0.10984(9) 0.1384(5) 0.5061(3) 0.0873(15) Uani 1 1 d .
Cl3 Cl 0.05612(2) 0.45025(10) 0.12766(7) 0.0359(2) Uani 1 1 d .
O9 O 0.08131(7) 0.4126(4) 0.1726(4) 0.0857(15) Uani 1 1 d .
O10 O 0.05347(9) 0.5837(4) 0.1262(3) 0.0948(16) Uani 1 1 d .
O11 O 0.03904(10) 0.3940(6) 0.1714(5) 0.141(3) Uani 1 1 d .
O12 O 0.05017(16) 0.4041(6) 0.0446(3) 0.161(3) Uani 1 1 d .

loop_
_atom_site_aniso_label
_atom_site_aniso_U_11
_atom_site_aniso_U_22
_atom_site_aniso_U_33
_atom_site_aniso_U_23
_atom_site_aniso_U_13
_atom_site_aniso_U_12
Ru1 0.02301(15) 0.01914(14) 0.02154(15) 0.00166(11) 0.00794(11) -0.00060(11)
N1 0.0286(16) 0.0249(16) 0.0213(15) 0.0035(12) 0.0096(12) -0.0031(12)
N2 0.0300(17) 0.0194(15) 0.0318(17) 0.0023(13) 0.0144(13) -0.0012(13)
N3 0.0291(16) 0.0218(15) 0.0254(16) -0.0021(12) 0.0102(13) -0.0005(13)
N4 0.0252(15) 0.0200(14) 0.0247(15) 0.0012(12) 0.0087(12) 0.0021(12)
N5 0.0347(18) 0.0274(17) 0.0317(17) 0.0030(14) 0.0208(14) -0.0002(14)
N6 0.0251(15) 0.0264(16) 0.0192(14) 0.0048(12) 0.0064(12) 0.0017(12)
N7 0.0256(16) 0.0266(16) 0.0230(15) 0.0017(13) 0.0083(12) -0.0011(13)
N8 0.044(2) 0.0270(17) 0.0329(18) 0.0043(14) 0.0227(15) 0.0020(15)
C1 0.031(2) 0.034(2) 0.028(2) 0.0034(16) 0.0086(16) -0.0001(17)
C2 0.029(2) 0.059(3) 0.029(2) 0.011(2) 0.0062(17) 0.0037(19)
C3 0.035(2) 0.062(3) 0.029(2) 0.001(2) 0.0045(18) -0.012(2)
C4 0.043(3) 0.043(2) 0.028(2) -0.0085(18) 0.0121(18) -0.0110(19)
C5 0.034(2) 0.028(2) 0.0270(19) 0.0028(16) 0.0116(16) -0.0068(16)
C6 0.032(2) 0.0256(19) 0.0278(19) 0.0007(16) 0.0143(16) -0.0064(16)
C7 0.047(2) 0.0219(19) 0.038(2) -0.0041(16) 0.0212(19) -0.0104(17)
C8 0.056(3) 0.0176(18) 0.052(3) -0.0010(18) 0.032(2) -0.0019(18)
C9 0.043(2) 0.027(2) 0.053(3) 0.0090(19) 0.023(2) 0.0066(18)
C10 0.035(2) 0.028(2) 0.037(2) 0.0051(17) 0.0137(17) -0.0015(17)
C11 0.031(2) 0.029(2) 0.0277(19) -0.0044(16) 0.0098(15) -0.0046(16)
C12 0.040(2) 0.028(2) 0.036(2) -0.0039(17) 0.0186(18) -0.0103(17)
C13 0.048(2) 0.026(2) 0.036(2) -0.0014(17) 0.0213(19) -0.0093(18)
C14 0.041(2) 0.0242(19) 0.032(2) 0.0024(16) 0.0108(17) -0.0018(17)
C15 0.0306(19) 0.0166(16) 0.0283(19) -0.0008(14) 0.0133(15) 0.0046(14)
C16 0.0298(19) 0.0232(18) 0.0226(18) 0.0011(14) 0.0099(15) 0.0030(15)
C17 0.029(2) 0.031(2) 0.032(2) 0.0076(17) 0.0090(16) 0.0065(16)
C18 0.030(2) 0.044(2) 0.034(2) 0.0022(19) 0.0056(17) 0.0104(18)
C19 0.025(2) 0.035(2) 0.041(2) -0.0037(18) 0.0070(17) -0.0049(17)
C20 0.029(2) 0.0273(19) 0.031(2) 0.0029(16) 0.0090(16) -0.0019(16)
C21 0.048(3) 0.024(2) 0.041(2) 0.0006(17) 0.018(2) 0.0044(18)
C22 0.0285(19) 0.0258(19) 0.0216(18) 0.0022(14) 0.0067(14) 0.0019(15)
C23 0.0270(19) 0.0213(17) 0.0246(18) 0.0024(14) 0.0049(15) -0.0002(14)
C24 0.039(2) 0.026(2) 0.044(2) 0.0097(18) 0.0178(19) -0.0001(17)
Ru2 0.0183(2) 0.0227(2) 0.0247(2) 0.000 0.00619(15) 0.000
N9 0.0214(15) 0.0231(15) 0.0221(15) 0.0015(12) 0.0034(11) 0.0034(12)
N10 0.0225(16) 0.0238(16) 0.0303(16) -0.0008(13) 0.0070(13) 0.0015(12)
N11 0.042(2) 0.037(2) 0.036(2) 0.0078(16) 0.0039(16) 0.0060(16)
N12 0.0217(16) 0.0316(18) 0.0356(18) 0.0043(14) 0.0071(13) 0.0031(13)
C25 0.033(2) 0.034(2) 0.026(2) 0.0001(16) 0.0089(16) 0.0044(17)
C26 0.049(3) 0.032(2) 0.0203(18) -0.0043(16) 0.0050(17) 0.0073(18)
C27 0.044(2) 0.030(2) 0.031(2) -0.0019(17) -0.0013(18) 0.0037(18)
C28 0.031(2) 0.0250(19) 0.040(2) -0.0016(17) 0.0068(17) 0.0002(16)
C29 0.0259(19) 0.0228(18) 0.0282(19) 0.0058(15) 0.0039(15) 0.0030(15)
C30 0.0211(18) 0.0243(18) 0.0276(19) 0.0008(15) 0.0051(14) 0.0032(14)
C31 0.030(2) 0.034(2) 0.035(2) -0.0027(17) 0.0085(17) -0.0059(17)
C32 0.026(2) 0.050(3) 0.040(2) -0.002(2) 0.0154(18) -0.0035(19)
C33 0.032(2) 0.051(3) 0.032(2) -0.0122(19) 0.0116(17) 0.0013(19)
C34 0.030(2) 0.037(2) 0.043(2) -0.0149(19) 0.0136(18) -0.0070(17)
C35 0.0224(19) 0.0232(19) 0.054(3) 0.0052(17) 0.0137(17) 0.0017(15)
C36 0.038(3) 0.035(2) 0.071(3) 0.011(2) 0.004(2) 0.004(2)
Cl1 0.0387(5) 0.0311(5) 0.0366(5) 0.0058(4) 0.0169(4) 0.0076(4)
O1 0.198(6) 0.066(3) 0.157(5) 0.043(3) 0.154(5) 0.055(3)
O2 0.063(2) 0.046(2) 0.077(3) 0.0202(18) 0.020(2) -0.0050(17)
O3 0.065(3) 0.064(3) 0.089(3) 0.015(2) -0.022(2) 0.012(2)
O4 0.097(3) 0.073(3) 0.065(3) 0.000(2) -0.018(2) -0.020(2)
Cl2 0.0428(6) 0.0332(5) 0.0317(5) 0.0064(4) 0.0107(4) 0.0009(4)
O5 0.050(2) 0.0462(19) 0.059(2) 0.0095(16) 0.0104(16) -0.0091(16)
O6 0.065(2) 0.091(3) 0.044(2) 0.0234(19) 0.0234(17) -0.006(2)
O7 0.054(3) 0.055(3) 0.164(5) 0.026(3) -0.027(3) 0.004(2)
O8 0.098(3) 0.104(3) 0.072(3) -0.050(3) 0.046(2) -0.038(3)
Cl3 0.0368(5) 0.0381(5) 0.0328(5) 0.0061(4) 0.0078(4) 0.0035(4)
O9 0.034(2) 0.047(2) 0.160(4) 0.021(2) -0.012(2) -0.0043(16)
O10 0.101(4) 0.044(2) 0.117(4) 0.005(2) -0.025(3) 0.014(2)
O11 0.094(4) 0.141(5) 0.221(7) 0.115(5) 0.106(4) 0.063(3)
O12 0.277(9) 0.122(5) 0.058(3) -0.039(3) -0.021(4) 0.022(5)

loop_
_atom_type_symbol
_atom_type_description
_atom_type_scat_dispersion_real
_atom_type_scat_dispersion_imag
_atom_type_scat_source
C C 0.0033 0.0016 'International Tables Vol C Tables 4.2.6.8 and 6.1.1.4'
H H 0.0000 0.0000 'International Tables Vol C Tables 4.2.6.8 and 6.1.1.4'
N N 0.0061 0.0033 'International Tables Vol C Tables 4.2.6.8 and 6.1.1.4'
O O 0.0106 0.0060 'International Tables Vol C Tables 4.2.6.8 and 6.1.1.4'
Cl Cl 0.1484 0.1585 'International Tables Vol C Tables 4.2.6.8 and 6.1.1.4'
Ru Ru -1.2594 0.8363 'International Tables Vol C Tables 4.2.6.8 and 6.1.1.4'

loop_
_geom_angle_atom_site_label_1
_geom_angle_atom_site_label_2
_geom_angle_atom_site_label_3
_geom_angle
_geom_angle_site_symmetry_1
_geom_angle_site_symmetry_3
N6 Ru1 N7 76.15(12) . .
N6 Ru1 N4 95.86(11) . .
N7 Ru1 N4 92.98(11) . .
N6 Ru1 N1 91.77(11) . .
N7 Ru1 N1 94.63(12) . .
N4 Ru1 N1 170.32(12) . .
N6 Ru1 N3 172.87(12) . .
N7 Ru1 N3 99.21(12) . .
N4 Ru1 N3 78.84(12) . .
N1 Ru1 N3 94.02(12) . .
N6 Ru1 N2 98.20(11) . .
N7 Ru1 N2 171.43(12) . .
N4 Ru1 N2 94.01(12) . .
N1 Ru1 N2 78.96(12) . .
N3 Ru1 N2 87.00(11) . .
C1 N1 C5 119.1(3) . .
C1 N1 Ru1 125.4(3) . .
C5 N1 Ru1 115.1(2) . .
C10 N2 C6 118.5(3) . .
C10 N2 Ru1 126.8(3) . .
C6 N2 Ru1 114.7(2) . .
C11 N3 C15 118.2(3) . .
C11 N3 Ru1 127.1(3) . .
C15 N3 Ru1 114.7(2) . .
C20 N4 C16 118.6(3) . .
C20 N4 Ru1 126.1(2) . .
C16 N4 Ru1 115.0(2) . .
C23 N6 N5 120.6(3) . .
C23 N6 Ru1 117.9(2) . .
N5 N6 Ru1 121.4(2) . .
C22 N7 N8 120.5(3) . .
C22 N7 Ru1 117.9(2) . .
N8 N7 Ru1 121.5(2) . .
N1 C1 C2 122.4(4) . .
C3 C2 C1 118.9(4) . .
C2 C3 C4 119.2(4) . .
C3 C4 C5 120.3(4) . .
N1 C5 C4 120.1(4) . .
N1 C5 C6 115.4(3) . .
C4 C5 C6 124.4(4) . .
N2 C6 C7 121.7(4) . .
N2 C6 C5 115.1(3) . .
C7 C6 C5 123.1(4) . .
C8 C7 C6 119.2(4) . .
C9 C8 C7 118.9(4) . .
C8 C9 C10 120.0(4) . .
N2 C10 C9 121.7(4) . .
N3 C11 C12 122.5(4) . .
C11 C12 C13 119.5(4) . .
C14 C13 C12 118.6(4) . .
C13 C14 C15 119.8(4) . .
N3 C15 C14 121.3(3) . .
N3 C15 C16 115.0(3) . .
C14 C15 C16 123.6(3) . .
N4 C16 C17 120.8(3) . .
N4 C16 C15 114.7(3) . .
C17 C16 C15 124.5(3) . .
C18 C17 C16 119.9(4) . .
C19 C18 C17 118.6(4) . .
C20 C19 C18 119.7(4) . .
N4 C20 C19 122.2(4) . .
N7 C22 C23 113.8(3) . .
N7 C22 C21 124.5(3) . .
C23 C22 C21 121.7(3) . .
N6 C23 C22 114.0(3) . .
N6 C23 C24 124.4(3) . .
C22 C23 C24 121.6(3) . .
N12 Ru2 N12 76.96(19) 2 .
N12 Ru2 N10 92.30(12) 2 2
N12 Ru2 N10 95.31(12) . 2
N12 Ru2 N10 95.31(12) 2 .
N12 Ru2 N10 92.30(12) . .
N10 Ru2 N10 170.27(17) 2 .
N12 Ru2 N9 173.06(12) 2 .
N12 Ru2 N9 98.74(12) . .
N10 Ru2 N9 93.54(12) 2 .
N10 Ru2 N9 79.30(12) . .
N12 Ru2 N9 98.74(12) 2 2
N12 Ru2 N9 173.06(12) . 2
N10 Ru2 N9 79.30(12) 2 2
N10 Ru2 N9 93.54(12) . 2
N9 Ru2 N9 86.04(16) . 2
C25 N9 C29 117.8(3) . .
C25 N9 Ru2 127.1(3) . .
C29 N9 Ru2 114.9(2) . .
C34 N10 C30 118.4(3) . .
C34 N10 Ru2 126.6(3) . .
C30 N10 Ru2 114.7(2) . .
C35 N12 N11 120.6(3) . .
C35 N12 Ru2 117.1(3) . .
N11 N12 Ru2 121.8(3) . .
N9 C25 C26 122.3(4) . .
C25 C26 C27 119.3(4) . .
C28 C27 C26 119.2(4) . .
C27 C28 C29 119.3(4) . .
N9 C29 C28 122.1(3) . .
N9 C29 C30 114.8(3) . .
C28 C29 C30 123.1(3) . .
N10 C30 C31 120.5(3) . .
N10 C30 C29 115.2(3) . .
C31 C30 C29 124.3(3) . .
C32 C31 C30 119.9(4) . .
C33 C32 C31 119.0(4) . .
C32 C33 C34 119.0(4) . .
N10 C34 C33 123.0(4) . .
N12 C35 C35 114.4(2) . 2
N12 C35 C36 123.1(4) . .
C35 C35 C36 122.5(3) 2 .
O1 Cl1 O3 110.2(3) . .
O1 Cl1 O2 110.8(2) . .
O3 Cl1 O2 110.6(2) . .
O1 Cl1 O4 109.0(4) . .
O3 Cl1 O4 106.8(3) . .
O2 Cl1 O4 109.3(2) . .
O7 Cl2 O6 109.2(3) . .
O7 Cl2 O8 110.7(3) . .
O6 Cl2 O8 108.0(3) . .
O7 Cl2 O5 109.8(2) . .
O6 Cl2 O5 110.0(2) . .
O8 Cl2 O5 109.0(2) . .
O12 Cl3 O11 107.2(5) . .
O12 Cl3 O10 109.4(4) . .
O11 Cl3 O10 110.9(3) . .
O12 Cl3 O9 112.1(4) . .
O11 Cl3 O9 105.8(3) . .
O10 Cl3 O9 111.3(3) . .

loop_
_geom_bond_atom_site_label_1
_geom_bond_atom_site_label_2
_geom_bond_distance
_geom_bond_site_symmetry_2
Ru1 N6 2.030(3) .
Ru1 N7 2.034(3) .
Ru1 N4 2.052(3) .
Ru1 N1 2.060(3) .
Ru1 N3 2.066(3) .
Ru1 N2 2.078(3) .
N1 C1 1.338(5) .
N1 C5 1.358(5) .
N2 C10 1.345(5) .
N2 C6 1.363(5) .
N3 C11 1.343(5) .
N3 C15 1.360(5) .
N4 C20 1.345(5) .
N4 C16 1.360(4) .
N5 N6 1.385(4) .
N6 C23 1.295(5) .
N7 C22 1.298(5) .
N7 N8 1.382(4) .
C1 C2 1.382(6) .
C2 C3 1.370(6) .
C3 C4 1.370(6) .
C4 C5 1.389(6) .
C5 C6 1.466(5) .
C6 C7 1.386(5) .
C7 C8 1.384(6) .
C8 C9 1.372(6) .
C9 C10 1.383(6) .
C11 C12 1.375(5) .
C12 C13 1.380(6) .
C13 C14 1.375(6) .
C14 C15 1.387(5) .
C15 C16 1.471(5) .
C16 C17 1.386(5) .
C17 C18 1.377(6) .
C18 C19 1.376(6) .
C19 C20 1.371(5) .
C21 C22 1.488(5) .
C22 C23 1.455(5) .
C23 C24 1.495(5) .
Ru2 N12 2.027(3) 2
Ru2 N12 2.027(3) .
Ru2 N10 2.050(3) 2
Ru2 N10 2.050(3) .
Ru2 N9 2.063(3) .
Ru2 N9 2.063(3) 2
N9 C25 1.352(5) .
N9 C29 1.356(5) .
N10 C34 1.338(5) .
N10 C30 1.361(5) .
N11 N12 1.398(5) .
N12 C35 1.301(5) .
C25 C26 1.379(5) .
C26 C27 1.381(6) .
C27 C28 1.369(6) .
C28 C29 1.387(5) .
C29 C30 1.475(5) .
C30 C31 1.386(5) .
C31 C32 1.383(6) .
C32 C33 1.365(6) .
C33 C34 1.375(5) .
C35 C35 1.448(8) 2
C35 C36 1.496(6) .
Cl1 O1 1.387(4) .
Cl1 O3 1.417(4) .
Cl1 O2 1.418(3) .
Cl1 O4 1.421(4) .
Cl2 O7 1.411(4) .
Cl2 O6 1.412(3) .
Cl2 O8 1.414(4) .
Cl2 O5 1.441(3) .
Cl3 O12 1.368(5) .
Cl3 O11 1.379(4) .
Cl3 O10 1.393(4) .
Cl3 O9 1.415(4) .

loop_
_geom_torsion_atom_site_label_1
_geom_torsion_atom_site_label_2
_geom_torsion_atom_site_label_3
_geom_torsion_atom_site_label_4
_geom_torsion
_geom_torsion_site_symmetry_1
_geom_torsion_site_symmetry_4
N6 Ru1 N1 C1 82.5(3) . .
N7 Ru1 N1 C1 6.2(3) . .
N4 Ru1 N1 C1 -135.5(6) . .
N3 Ru1 N1 C1 -93.3(3) . .
N2 Ru1 N1 C1 -179.5(3) . .
N6 Ru1 N1 C5 -104.7(2) . .
N7 Ru1 N1 C5 179.1(2) . .
N4 Ru1 N1 C5 37.4(8) . .
N3 Ru1 N1 C5 79.5(2) . .
N2 Ru1 N1 C5 -6.7(2) . .
N6 Ru1 N2 C10 -86.2(3) . .
N7 Ru1 N2 C10 -134.4(7) . .
N4 Ru1 N2 C10 10.3(3) . .
N1 Ru1 N2 C10 -176.4(3) . .
N3 Ru1 N2 C10 88.9(3) . .
N6 Ru1 N2 C6 93.7(2) . .
N7 Ru1 N2 C6 45.5(9) . .
N4 Ru1 N2 C6 -169.8(2) . .
N1 Ru1 N2 C6 3.5(2) . .
N3 Ru1 N2 C6 -91.2(2) . .
N6 Ru1 N3 C11 -128.8(9) . .
N7 Ru1 N3 C11 -79.9(3) . .
N4 Ru1 N3 C11 -171.1(3) . .
N1 Ru1 N3 C11 15.5(3) . .
N2 Ru1 N3 C11 94.2(3) . .
N6 Ru1 N3 C15 52.5(10) . .
N7 Ru1 N3 C15 101.4(2) . .
N4 Ru1 N3 C15 10.1(2) . .
N1 Ru1 N3 C15 -163.3(2) . .
N2 Ru1 N3 C15 -84.6(2) . .
N6 Ru1 N4 C20 -1.7(3) . .
N7 Ru1 N4 C20 74.7(3) . .
N1 Ru1 N4 C20 -143.5(6) . .
N3 Ru1 N4 C20 173.5(3) . .
N2 Ru1 N4 C20 -100.4(3) . .
N6 Ru1 N4 C16 172.7(2) . .
N7 Ru1 N4 C16 -110.9(2) . .
N1 Ru1 N4 C16 30.9(8) . .
N3 Ru1 N4 C16 -12.1(2) . .
N2 Ru1 N4 C16 74.0(2) . .
N7 Ru1 N6 C23 4.7(3) . .
N4 Ru1 N6 C23 96.3(3) . .
N1 Ru1 N6 C23 -89.6(3) . .
N3 Ru1 N6 C23 54.7(10) . .
N2 Ru1 N6 C23 -168.7(3) . .
N7 Ru1 N6 N5 -179.1(3) . .
N4 Ru1 N6 N5 -87.5(3) . .
N1 Ru1 N6 N5 86.5(3) . .
N3 Ru1 N6 N5 -129.1(9) . .
N2 Ru1 N6 N5 7.4(3) . .
N6 Ru1 N7 C22 -2.7(3) . .
N4 Ru1 N7 C22 -98.0(3) . .
N1 Ru1 N7 C22 88.0(3) . .
N3 Ru1 N7 C22 -177.2(3) . .
N2 Ru1 N7 C22 46.7(9) . .
N6 Ru1 N7 N8 174.4(3) . .
N4 Ru1 N7 N8 79.1(3) . .
N1 Ru1 N7 N8 -94.9(3) . .
N3 Ru1 N7 N8 -0.1(3) . .
N2 Ru1 N7 N8 -136.2(7) . .
C5 N1 C1 C2 -2.0(5) . .
Ru1 N1 C1 C2 170.5(3) . .
N1 C1 C2 C3 1.1(6) . .
C1 C2 C3 C4 0.3(6) . .
C2 C3 C4 C5 -0.8(6) . .
C1 N1 C5 C4 1.6(5) . .
Ru1 N1 C5 C4 -171.8(3) . .
C1 N1 C5 C6 -178.0(3) . .
Ru1 N1 C5 C6 8.7(4) . .
C3 C4 C5 N1 -0.2(6) . .
C3 C4 C5 C6 179.3(4) . .
C10 N2 C6 C7 0.6(5) . .
Ru1 N2 C6 C7 -179.3(3) . .
C10 N2 C6 C5 179.9(3) . .
Ru1 N2 C6 C5 0.0(4) . .
N1 C5 C6 N2 -5.7(5) . .
C4 C5 C6 N2 174.7(3) . .
N1 C5 C6 C7 173.6(3) . .
C4 C5 C6 C7 -6.0(6) . .
N2 C6 C7 C8 0.1(5) . .
C5 C6 C7 C8 -179.2(3) . .
C6 C7 C8 C9 -0.7(6) . .
C7 C8 C9 C10 0.7(6) . .
C6 N2 C10 C9 -0.5(5) . .
Ru1 N2 C10 C9 179.3(3) . .
C8 C9 C10 N2 -0.1(6) . .
C15 N3 C11 C12 -0.6(5) . .
Ru1 N3 C11 C12 -179.3(3) . .
N3 C11 C12 C13 2.5(6) . .
C11 C12 C13 C14 -2.1(6) . .
C12 C13 C14 C15 -0.1(6) . .
C11 N3 C15 C14 -1.7(5) . .
Ru1 N3 C15 C14 177.2(3) . .
C11 N3 C15 C16 174.4(3) . .
Ru1 N3 C15 C16 -6.8(4) . .
C13 C14 C15 N3 2.0(6) . .
C13 C14 C15 C16 -173.6(3) . .
C20 N4 C16 C17 4.6(5) . .
Ru1 N4 C16 C17 -170.2(3) . .
C20 N4 C16 C15 -173.1(3) . .
Ru1 N4 C16 C15 12.1(4) . .
N3 C15 C16 N4 -3.5(4) . .
C14 C15 C16 N4 172.5(3) . .
N3 C15 C16 C17 178.9(3) . .
C14 C15 C16 C17 -5.1(6) . .
N4 C16 C17 C18 -3.4(6) . .
C15 C16 C17 C18 174.1(4) . .
C16 C17 C18 C19 -0.3(6) . .
C17 C18 C19 C20 2.5(6) . .
C16 N4 C20 C19 -2.4(5) . .
Ru1 N4 C20 C19 171.8(3) . .
C18 C19 C20 N4 -1.2(6) . .
N8 N7 C22 C23 -176.5(3) . .
Ru1 N7 C22 C23 0.6(4) . .
N8 N7 C22 C21 3.0(6) . .
Ru1 N7 C22 C21 -179.9(3) . .
N5 N6 C23 C22 178.0(3) . .
Ru1 N6 C23 C22 -5.7(4) . .
N5 N6 C23 C24 0.7(5) . .
Ru1 N6 C23 C24 177.0(3) . .
N7 C22 C23 N6 3.3(5) . .
C21 C22 C23 N6 -176.2(3) . .
N7 C22 C23 C24 -179.3(3) . .
C21 C22 C23 C24 1.2(6) . .
N12 Ru2 N9 C25 -137.4(10) 2 .
N12 Ru2 N9 C25 -86.2(3) . .
N10 Ru2 N9 C25 9.8(3) 2 .
N10 Ru2 N9 C25 -176.9(3) . .
N9 Ru2 N9 C25 88.8(3) 2 .
N12 Ru2 N9 C29 46.9(11) 2 .
N12 Ru2 N9 C29 98.2(2) . .
N10 Ru2 N9 C29 -165.9(2) 2 .
N10 Ru2 N9 C29 7.5(2) . .
N9 Ru2 N9 C29 -86.9(2) 2 .
N12 Ru2 N10 C34 1.4(3) 2 .
N12 Ru2 N10 C34 78.5(3) . .
N10 Ru2 N10 C34 -139.9(3) 2 .
N9 Ru2 N10 C34 177.0(3) . .
N9 Ru2 N10 C34 -97.7(3) 2 .
N12 Ru2 N10 C30 174.6(3) 2 .
N12 Ru2 N10 C30 -108.3(3) . .
N10 Ru2 N10 C30 33.2(2) 2 .
N9 Ru2 N10 C30 -9.8(2) . .
N9 Ru2 N10 C30 75.5(3) 2 .
N12 Ru2 N12 C35 -1.0(2) 2 .
N10 Ru2 N12 C35 90.2(3) 2 .
N10 Ru2 N12 C35 -95.9(3) . .
N9 Ru2 N12 C35 -175.4(3) . .
N9 Ru2 N12 C35 51.4(11) 2 .
N12 Ru2 N12 N11 -172.8(3) 2 .
N10 Ru2 N12 N11 -81.7(3) 2 .
N10 Ru2 N12 N11 92.3(3) . .
N9 Ru2 N12 N11 12.8(3) . .
N9 Ru2 N12 N11 -120.5(10) 2 .
C29 N9 C25 C26 -1.2(5) . .
Ru2 N9 C25 C26 -176.8(3) . .
N9 C25 C26 C27 -0.7(6) . .
C25 C26 C27 C28 1.6(6) . .
C26 C27 C28 C29 -0.7(6) . .
C25 N9 C29 C28 2.2(5) . .
Ru2 N9 C29 C28 178.3(3) . .
C25 N9 C29 C30 179.8(3) . .
Ru2 N9 C29 C30 -4.1(4) . .
C27 C28 C29 N9 -1.3(6) . .
C27 C28 C29 C30 -178.7(4) . .
C34 N10 C30 C31 5.3(5) . .
Ru2 N10 C30 C31 -168.4(3) . .
C34 N10 C30 C29 -175.6(3) . .
Ru2 N10 C30 C29 10.6(4) . .
N9 C29 C30 N10 -4.3(5) . .
C28 C29 C30 N10 173.3(3) . .
N9 C29 C30 C31 174.7(3) . .
C28 C29 C30 C31 -7.7(6) . .
N10 C30 C31 C32 -2.3(6) . .
C29 C30 C31 C32 178.7(4) . .
C30 C31 C32 C33 -1.8(6) . .
C31 C32 C33 C34 2.8(7) . .
C30 N10 C34 C33 -4.3(6) . .
Ru2 N10 C34 C33 168.6(3) . .
C32 C33 C34 N10 0.2(7) . .
N11 N12 C35 C35 174.5(4) . 2
Ru2 N12 C35 C35 2.5(5) . 2
N11 N12 C35 C36 -5.7(6) . .
Ru2 N12 C35 C36 -177.6(3) . .
